data_4069723
loop_
_publ_author_name
'McBee, Jennifer L.'
'Tilley, T. Don'

_publ_section_title
;
 Synthesis and Reactivity of Iridium and Rhodium Silyl Complexes Supported
 by a Bipyridine Ligand
;
_journal_issue 17
_journal_name_full Organometallics
_journal_page_first 5072
_journal_paper_doi 10.1021/om900385a
_journal_volume 28
_journal_year 2009
_chemical_formula_moiety 'C45 H61 Cl N2 P Rh Si'
_chemical_formula_sum 'C45 H61 Cl N2 P Rh Si'
_chemical_formula_weight 827.38
_chemical_name_systematic
; 
 ? 
;
_space_group_IT_number 15
_symmetry_cell_setting monoclinic
_symmetry_space_group_name_Hall '-C 2yc'
_symmetry_space_group_name_H-M 'C 1 2/c 1'
_atom_sites_solution_hydrogens geom
_atom_sites_solution_primary direct
_atom_sites_solution_secondary difmap
_audit_creation_method SHELXL-97
_cell_angle_alpha 90.00
_cell_angle_beta 91.335(2)
_cell_angle_gamma 90.00
_cell_formula_units_Z 8
_cell_length_a 17.6745(18)
_cell_length_b 18.0970(18)
_cell_length_c 30.586(3)
_cell_measurement_reflns_used 2947
_cell_measurement_temperature 151(2)
_cell_measurement_theta_max 17.77
_cell_measurement_theta_min 2.20
_cell_volume 9780.4(17)
_computing_structure_refinement 'SHELXL-97 (Sheldrick, 1997)'
_computing_structure_solution 'SHELXS-97 (Sheldrick, 1990)'
_diffrn_ambient_temperature 151(2)
_diffrn_measured_fraction_theta_full 0.993
_diffrn_measured_fraction_theta_max 0.993
_diffrn_measurement_device_type 'CCD Area Detector'
_diffrn_measurement_method \w/q-scans
_diffrn_radiation_monochromator graphite
_diffrn_radiation_source 'fine-focus sealed tube'
_diffrn_radiation_type MoK\a
_diffrn_radiation_wavelength 0.71073
_diffrn_reflns_av_R_equivalents 0.0000
_diffrn_reflns_av_sigmaI/netI 0.1017
_diffrn_reflns_limit_h_max 22
_diffrn_reflns_limit_h_min -22
_diffrn_reflns_limit_k_max 22
_diffrn_reflns_limit_k_min 0
_diffrn_reflns_limit_l_max 38
_diffrn_reflns_limit_l_min 0
_diffrn_reflns_number 10037
_diffrn_reflns_theta_full 26.46
_diffrn_reflns_theta_max 26.46
_diffrn_reflns_theta_min 2.11
_diffrn_standards_decay_% 0
_diffrn_standards_interval_count 0
_diffrn_standards_interval_time 0
_diffrn_standards_number 0
_exptl_absorpt_coefficient_mu 0.489
_exptl_absorpt_correction_T_max 0.957
_exptl_absorpt_correction_T_min 0.937
_exptl_absorpt_correction_type multi-scan
_exptl_absorpt_process_details 'sadabs, 2004'
_exptl_crystal_colour red
_exptl_crystal_density_diffrn 1.124
_exptl_crystal_density_method 'not measured'
_exptl_crystal_description block
_exptl_crystal_F_000 3488
_exptl_crystal_size_max 0.13
_exptl_crystal_size_mid 0.11
_exptl_crystal_size_min 0.09
_platon_squeeze_details
;
;
_refine_diff_density_max 0.646
_refine_diff_density_min -0.446
_refine_diff_density_rms 0.083
_refine_ls_extinction_method none
_refine_ls_goodness_of_fit_ref 0.942
_refine_ls_hydrogen_treatment mixed
_refine_ls_matrix_type full
_refine_ls_number_parameters 492
_refine_ls_number_reflns 10037
_refine_ls_number_restraints 0
_refine_ls_restrained_S_all 0.942
_refine_ls_R_factor_all 0.0827
_refine_ls_R_factor_gt 0.0484
_refine_ls_shift/su_max 0.027
_refine_ls_shift/su_mean 0.001
_refine_ls_structure_factor_coef Fsqd
_refine_ls_weighting_details 'calc w=1/[\s^2^(Fo^2^)+(0.0459P)^2^+0.0000P] where P=(Fo^2^+2Fc^2^)/3'
_refine_ls_weighting_scheme calc
_refine_ls_wR_factor_gt 0.0999
_refine_ls_wR_factor_ref 0.1066
_reflns_number_gt 6538
_reflns_number_total 10037
_reflns_threshold_expression >2sigma(I)
_cod_data_source_file om900385a_si_002.cif
_cod_data_source_block squeezed
_cod_depositor_comments
;
The following automatic conversions were performed:

'_symmetry_cell_setting' value 'Monoclinic' changed to 'monoclinic'
according to /home/saulius/struct/CIF-dictionaries/cif_core.dic
dictionary named 'cif_core.dic' version 2.4.2 from 2011-04-26.

Automatic conversion script
Id: cif_fix_values 1715 2011-07-08 13:25:40Z adriana 
;
_cod_original_cell_volume 9780.6(17)
_cod_original_sg_symbol_H-M 'C 2/c'
_cod_database_code 4069723

loop_
_symmetry_equiv_pos_as_xyz
'x, y, z'
'-x, y, -z+1/2'
'x+1/2, y+1/2, z'
'-x+1/2, y+1/2, -z+1/2'
'-x, -y, -z'
'x, -y, z-1/2'
'-x+1/2, -y+1/2, -z'
'x+1/2, -y+1/2, z-1/2'

loop_
_atom_site_label
_atom_site_type_symbol
_atom_site_fract_x
_atom_site_fract_y
_atom_site_fract_z
_atom_site_U_iso_or_equiv
_atom_site_adp_type
_atom_site_occupancy
_atom_site_symmetry_multiplicity
_atom_site_calc_flag
_atom_site_refinement_flags
_atom_site_disorder_assembly
_atom_site_disorder_group
Rh1 Rh 0.861725(13) 0.172460(14) 0.370886(9) 0.02135(9) Uani 1 1 d . . .
Cl1 Cl 0.98342(4) 0.22725(5) 0.36420(3) 0.0302(2) Uani 1 1 d . . .
P1 P 0.92245(5) 0.05341(5) 0.39148(3) 0.0279(2) Uani 1 1 d . . .
Si1 Si 0.80703(5) 0.29105(5) 0.37674(3) 0.0241(2) Uani 1 1 d . . .
N1 N 0.75683(13) 0.12788(14) 0.36864(9) 0.0203(6) Uani 1 1 d . . .
N2 N 0.84179(14) 0.16042(13) 0.30165(9) 0.0221(6) Uani 1 1 d . . .
C6 C 0.76974(17) 0.14079(17) 0.29083(11) 0.0213(7) Uani 1 1 d . . .
C7 C 0.74216(18) 0.14341(18) 0.24817(11) 0.0259(8) Uani 1 1 d . . .
H7A H 0.6923 0.1297 0.2422 0.031 Uiso 1 1 calc R . .
C8 C 0.72434(17) 0.11749(17) 0.32854(11) 0.0233(8) Uani 1 1 d . . .
C10 C 0.80518(18) 0.34758(17) 0.32429(12) 0.0262(8) Uani 1 1 d . . .
C12 C 0.5475(2) -0.0577(2) 0.36718(15) 0.0597(13) Uani 1 1 d . . .
H12A H 0.5813 -0.0795 0.3467 0.090 Uiso 1 1 calc R . .
H12B H 0.4998 -0.0830 0.3658 0.090 Uiso 1 1 calc R . .
H12C H 0.5691 -0.0617 0.3962 0.090 Uiso 1 1 calc R . .
C13 C 0.9496(2) 0.0512(2) 0.45041(12) 0.0354(9) Uani 1 1 d . . .
H13A H 0.9739 0.0035 0.4564 0.043 Uiso 1 1 calc R . .
C14 C 0.71678(18) 0.10817(18) 0.40372(11) 0.0265(8) Uani 1 1 d . . .
H14A H 0.7374 0.1173 0.4314 0.032 Uiso 1 1 calc R . .
C15 C 0.61223(17) 0.06314(17) 0.35955(11) 0.0239(8) Uani 1 1 d . . .
C16 C 0.50024(18) 0.0309(2) 0.31015(12) 0.0356(9) Uani 1 1 d . . .
H16A H 0.5331 0.0084 0.2894 0.053 Uiso 1 1 calc R . .
H16B H 0.4932 0.0821 0.3029 0.053 Uiso 1 1 calc R . .
H16C H 0.4522 0.0062 0.3093 0.053 Uiso 1 1 calc R . .
C17 C 0.64697(18) 0.07527(17) 0.40047(12) 0.0258(8) Uani 1 1 d . . .
H17A H 0.6225 0.0609 0.4257 0.031 Uiso 1 1 calc R . .
C18 C 0.78738(17) 0.16615(19) 0.21408(11) 0.0274(8) Uani 1 1 d . A .
C19 C 0.75793(19) 0.1732(2) 0.16729(11) 0.0343(9) Uani 1 1 d . . .
C21 C 0.88613(18) 0.18103(18) 0.26846(12) 0.0289(8) Uani 1 1 d . A .
H21A H 0.9359 0.1941 0.2752 0.035 Uiso 1 1 calc R . .
C22 C 0.8478(2) 0.35774(19) 0.41883(12) 0.0310(9) Uani 1 1 d . . .
C24 C 0.7437(2) 0.3905(2) 0.31015(13) 0.0385(10) Uani 1 1 d . . .
H24A H 0.7007 0.3925 0.3271 0.046 Uiso 1 1 calc R . .
C25 C 0.70421(19) 0.28298(18) 0.39407(12) 0.0309(9) Uani 1 1 d . . .
C26 C 0.9100(2) 0.3436(2) 0.44679(13) 0.0394(10) Uani 1 1 d . . .
H26A H 0.9356 0.2989 0.4445 0.047 Uiso 1 1 calc R . .
C27 C 0.64476(19) 0.26815(18) 0.36470(14) 0.0368(10) Uani 1 1 d . . .
H27A H 0.6548 0.2666 0.3350 0.044 Uiso 1 1 calc R . .
C28 C 0.65244(17) 0.08564(17) 0.32354(11) 0.0252(8) Uani 1 1 d . . .
H28A H 0.6314 0.0795 0.2956 0.030 Uiso 1 1 calc R . .
C29 C 0.86245(18) 0.18393(19) 0.22548(12) 0.0306(9) Uani 1 1 d . . .
H29A H 0.8961 0.1977 0.2040 0.037 Uiso 1 1 calc R A .
C30 C 0.8681(2) 0.34797(19) 0.29758(12) 0.0331(9) Uani 1 1 d . . .
H30A H 0.9107 0.3209 0.3062 0.040 Uiso 1 1 calc R . .
C31 C 1.0070(2) 0.1116(2) 0.46201(13) 0.0440(10) Uani 1 1 d . . .
H31A H 1.0205 0.1085 0.4925 0.066 Uiso 1 1 calc R . .
H31B H 0.9852 0.1591 0.4558 0.066 Uiso 1 1 calc R . .
H31C H 1.0515 0.1050 0.4450 0.066 Uiso 1 1 calc R . .
C32 C 0.8606(2) -0.02965(19) 0.38616(12) 0.0345(9) Uani 1 1 d . . .
H32A H 0.8137 -0.0163 0.4006 0.041 Uiso 1 1 calc R . .
C33 C 0.8977(3) 0.4614(2) 0.48198(13) 0.0490(12) Uani 1 1 d . . .
H33A H 0.9143 0.4957 0.5027 0.059 Uiso 1 1 calc R . .
C34 C 0.8811(2) 0.0571(2) 0.47970(12) 0.0427(10) Uani 1 1 d . . .
H34A H 0.8976 0.0551 0.5098 0.064 Uiso 1 1 calc R . .
H34B H 0.8471 0.0169 0.4735 0.064 Uiso 1 1 calc R . .
H34C H 0.8556 0.1031 0.4742 0.064 Uiso 1 1 calc R . .
C35 C 0.53543(18) 0.0245(2) 0.35572(12) 0.0314(9) Uani 1 1 d . . .
C36 C 0.8373(2) -0.0461(2) 0.33919(13) 0.0501(11) Uani 1 1 d . . .
H36A H 0.8055 -0.0891 0.3383 0.075 Uiso 1 1 calc R . .
H36B H 0.8816 -0.0549 0.3224 0.075 Uiso 1 1 calc R . .
H36C H 0.8101 -0.0046 0.3272 0.075 Uiso 1 1 calc R . .
C37 C 0.6861(2) 0.2840(2) 0.43834(14) 0.0448(11) Uani 1 1 d . . .
H37A H 0.7239 0.2933 0.4593 0.054 Uiso 1 1 calc R . .
C40 C 0.4804(2) 0.0599(3) 0.38840(14) 0.0610(14) Uani 1 1 d . . .
H40A H 0.4730 0.1110 0.3812 0.091 Uiso 1 1 calc R . .
H40B H 0.5014 0.0560 0.4175 0.091 Uiso 1 1 calc R . .
H40C H 0.4326 0.0346 0.3868 0.091 Uiso 1 1 calc R . .
C42 C 1.0136(2) 0.0344(2) 0.36513(13) 0.0388(10) Uani 1 1 d . . .
H42A H 1.0446 0.0781 0.3717 0.047 Uiso 1 1 calc R . .
C43 C 0.7452(2) 0.4303(2) 0.27130(14) 0.0478(11) Uani 1 1 d . . .
H43A H 0.7033 0.4582 0.2626 0.057 Uiso 1 1 calc R . .
C44 C 0.8367(3) 0.4769(2) 0.45557(15) 0.0542(12) Uani 1 1 d . . .
H44A H 0.8112 0.5214 0.4586 0.065 Uiso 1 1 calc R . .
C45 C 0.9344(2) 0.3951(2) 0.47789(13) 0.0458(11) Uani 1 1 d . . .
H45A H 0.9760 0.3845 0.4960 0.055 Uiso 1 1 calc R . .
C46 C 0.8073(2) 0.4287(2) 0.24584(13) 0.0444(11) Uani 1 1 d . . .
H46A H 0.8078 0.4556 0.2199 0.053 Uiso 1 1 calc R . .
C47 C 0.8695(2) 0.3874(2) 0.25858(13) 0.0401(10) Uani 1 1 d . . .
H47A H 0.9119 0.3858 0.2412 0.048 Uiso 1 1 calc R . .
C48 C 0.8871(2) -0.1014(2) 0.40829(14) 0.0497(11) Uani 1 1 d . . .
H48B H 0.8936 -0.0933 0.4392 0.060 Uiso 1 1 calc R . .
H48A H 0.9344 -0.1166 0.3963 0.075 Uiso 1 1 calc R . .
H48C H 0.8499 -0.1393 0.4032 0.075 Uiso 1 1 calc R . .
C50 C 0.5561(3) 0.2579(2) 0.4215(2) 0.0633(16) Uani 1 1 d . . .
H50A H 0.5069 0.2501 0.4307 0.076 Uiso 1 1 calc R . .
C51 C 0.8125(2) 0.4261(2) 0.42407(14) 0.0463(11) Uani 1 1 d . . .
H51A H 0.7715 0.4381 0.4059 0.056 Uiso 1 1 calc R . .
C53 C 0.5714(2) 0.2556(2) 0.37774(18) 0.0553(13) Uani 1 1 d . . .
H53A H 0.5331 0.2458 0.3572 0.066 Uiso 1 1 calc R . .
C54 C 1.0075(2) 0.0327(3) 0.31571(14) 0.0607(13) Uani 1 1 d . . .
H54A H 1.0565 0.0234 0.3040 0.091 Uiso 1 1 calc R . .
H54B H 0.9890 0.0795 0.3052 0.091 Uiso 1 1 calc R . .
H54C H 0.9732 -0.0057 0.3066 0.091 Uiso 1 1 calc R . .
C55 C 1.0621(3) -0.0309(3) 0.38173(16) 0.0685(15) Uani 1 1 d . . .
H55A H 1.1077 -0.0335 0.3654 0.103 Uiso 1 1 calc R . .
H55B H 1.0341 -0.0760 0.3780 0.103 Uiso 1 1 calc R . .
H55C H 1.0747 -0.0239 0.4121 0.103 Uiso 1 1 calc R . .
C56 C 0.6122(3) 0.2715(2) 0.45167(17) 0.0620(15) Uani 1 1 d . . .
H56A H 0.6012 0.2724 0.4813 0.074 Uiso 1 1 calc R . .
C57 C 0.6792(4) 0.1390(6) 0.1605(3) 0.033(3) Uani 0.469(13) 1 d P A 1
H57A H 0.6841 0.0868 0.1556 0.049 Uiso 0.469(13) 1 calc PR A 1
H57B H 0.6543 0.1614 0.1356 0.049 Uiso 0.469(13) 1 calc PR A 1
H57C H 0.6498 0.1473 0.1861 0.049 Uiso 0.469(13) 1 calc PR A 1
C58 C 0.7601(6) 0.2538(5) 0.1554(4) 0.039(3) Uani 0.469(13) 1 d P A 1
H58A H 0.8114 0.2680 0.1498 0.058 Uiso 0.469(13) 1 calc PR A 1
H58B H 0.7412 0.2827 0.1790 0.058 Uiso 0.469(13) 1 calc PR A 1
H58C H 0.7293 0.2621 0.1296 0.058 Uiso 0.469(13) 1 calc PR A 1
C59 C 0.8122(5) 0.1296(6) 0.1361(3) 0.031(3) Uani 0.469(13) 1 d P A 1
H59A H 0.8596 0.1205 0.1511 0.047 Uiso 0.469(13) 1 calc PR A 1
H59B H 0.8208 0.1583 0.1104 0.047 Uiso 0.469(13) 1 calc PR A 1
H59C H 0.7893 0.0833 0.1280 0.047 Uiso 0.469(13) 1 calc PR A 1
C58A C 0.7999(9) 0.2288(13) 0.1412(6) 0.163(12) Uani 0.531(13) 1 d P A 2
H58D H 0.8516 0.2135 0.1388 0.244 Uiso 0.531(13) 1 calc PR A 2
H58E H 0.7980 0.2760 0.1554 0.244 Uiso 0.531(13) 1 calc PR A 2
H58F H 0.7769 0.2325 0.1125 0.244 Uiso 0.531(13) 1 calc PR A 2
C59A C 0.7582(16) 0.1018(8) 0.1475(5) 0.188(15) Uani 0.531(13) 1 d P A 2
H59D H 0.8089 0.0826 0.1480 0.281 Uiso 0.531(13) 1 calc PR A 2
H59E H 0.7399 0.1055 0.1178 0.281 Uiso 0.531(13) 1 calc PR A 2
H59F H 0.7261 0.0692 0.1634 0.281 Uiso 0.531(13) 1 calc PR A 2
C57A C 0.6743(5) 0.2063(12) 0.1667(3) 0.102(7) Uani 0.531(13) 1 d P A 2
H57D H 0.6650 0.2298 0.1941 0.154 Uiso 0.531(13) 1 calc PR A 2
H57E H 0.6384 0.1671 0.1619 0.154 Uiso 0.531(13) 1 calc PR A 2
H57F H 0.6691 0.2419 0.1435 0.154 Uiso 0.531(13) 1 calc PR A 2
H1 H 0.8642(19) 0.1904(19) 0.4228(12) 0.053(11) Uiso 1 1 d . . .

loop_
_atom_site_aniso_label
_atom_site_aniso_U_11
_atom_site_aniso_U_22
_atom_site_aniso_U_33
_atom_site_aniso_U_23
_atom_site_aniso_U_13
_atom_site_aniso_U_12
Rh1 0.02265(13) 0.02196(14) 0.01940(16) -0.00048(13) -0.00039(10) -0.00050(12)
Cl1 0.0248(4) 0.0358(5) 0.0299(5) 0.0013(4) -0.0010(4) -0.0032(3)
P1 0.0319(5) 0.0264(5) 0.0253(6) -0.0025(4) -0.0029(4) 0.0065(4)
Si1 0.0299(5) 0.0209(5) 0.0215(6) 0.0002(4) 0.0022(4) -0.0013(4)
N1 0.0237(14) 0.0199(15) 0.0173(16) -0.0014(12) 0.0001(12) -0.0006(11)
N2 0.0239(14) 0.0179(15) 0.0246(17) -0.0011(12) -0.0007(12) -0.0024(11)
C6 0.0210(16) 0.0226(17) 0.020(2) 0.0004(15) 0.0010(14) 0.0029(13)
C7 0.0242(17) 0.0285(19) 0.025(2) 0.0004(16) 0.0011(15) -0.0007(14)
C8 0.0254(17) 0.0208(17) 0.024(2) 0.0009(15) 0.0011(15) 0.0026(13)
C10 0.0325(18) 0.0186(18) 0.027(2) -0.0016(15) -0.0040(16) -0.0042(13)
C12 0.064(3) 0.051(3) 0.063(3) 0.018(2) -0.013(2) -0.029(2)
C13 0.048(2) 0.031(2) 0.027(2) 0.0017(17) -0.0095(18) 0.0107(17)
C14 0.0327(19) 0.0258(19) 0.021(2) -0.0016(16) -0.0032(16) 0.0039(15)
C15 0.0277(17) 0.0218(18) 0.022(2) 0.0023(15) -0.0016(15) 0.0000(14)
C16 0.0283(19) 0.050(2) 0.029(2) 0.0041(19) -0.0012(17) -0.0114(16)
C17 0.0316(18) 0.0238(19) 0.022(2) 0.0044(15) 0.0050(16) 0.0007(14)
C18 0.0256(17) 0.032(2) 0.024(2) 0.0002(17) 0.0003(15) -0.0001(15)
C19 0.0339(19) 0.051(2) 0.018(2) 0.008(2) 0.0004(15) -0.0014(18)
C21 0.0242(17) 0.034(2) 0.028(2) -0.0011(17) 0.0024(15) -0.0063(15)
C22 0.045(2) 0.0248(19) 0.023(2) 0.0016(16) 0.0047(18) -0.0072(16)
C24 0.039(2) 0.033(2) 0.044(3) 0.010(2) 0.0014(19) 0.0041(17)
C25 0.037(2) 0.0175(19) 0.039(3) 0.0016(17) 0.0110(18) 0.0073(15)
C26 0.052(2) 0.037(2) 0.029(2) 0.0003(18) -0.0029(19) -0.0014(18)
C27 0.0287(19) 0.024(2) 0.058(3) 0.0075(19) 0.0034(19) 0.0041(15)
C28 0.0285(18) 0.0257(19) 0.021(2) 0.0022(15) -0.0003(15) 0.0007(14)
C29 0.0272(18) 0.042(2) 0.022(2) 0.0010(17) 0.0023(15) -0.0062(15)
C30 0.036(2) 0.033(2) 0.030(2) 0.0086(17) -0.0028(17) -0.0043(15)
C31 0.048(2) 0.046(3) 0.037(3) -0.009(2) -0.018(2) 0.0060(19)
C32 0.042(2) 0.0227(19) 0.038(3) -0.0041(17) -0.0043(19) 0.0058(15)
C33 0.088(3) 0.035(3) 0.024(3) -0.007(2) 0.001(2) -0.024(2)
C34 0.060(3) 0.043(2) 0.025(2) 0.0019(19) 0.000(2) 0.006(2)
C35 0.0286(18) 0.044(2) 0.022(2) 0.0032(17) 0.0005(16) -0.0093(16)
C36 0.075(3) 0.031(2) 0.044(3) -0.004(2) -0.018(2) 0.003(2)
C37 0.059(3) 0.032(2) 0.043(3) 0.000(2) 0.020(2) -0.0031(19)
C40 0.032(2) 0.111(4) 0.041(3) -0.019(3) 0.006(2) -0.025(2)
C42 0.038(2) 0.039(2) 0.039(3) -0.0045(19) 0.0016(19) 0.0092(17)
C43 0.048(2) 0.042(2) 0.053(3) 0.020(2) -0.014(2) -0.0025(19)
C44 0.090(3) 0.028(2) 0.044(3) -0.011(2) 0.008(3) -0.002(2)
C45 0.069(3) 0.046(3) 0.022(2) -0.008(2) -0.011(2) -0.010(2)
C46 0.059(3) 0.042(2) 0.032(3) 0.020(2) -0.008(2) -0.014(2)
C47 0.048(2) 0.043(2) 0.029(2) 0.0096(19) 0.0003(19) -0.0119(19)
C48 0.068(3) 0.035(2) 0.046(3) 0.003(2) -0.012(2) -0.002(2)
C50 0.040(3) 0.032(3) 0.119(5) 0.008(3) 0.035(3) 0.0034(19)
C51 0.065(3) 0.032(2) 0.041(3) -0.006(2) -0.002(2) 0.0021(19)
C53 0.036(2) 0.038(3) 0.092(4) 0.020(3) 0.006(2) 0.0055(18)
C54 0.058(3) 0.078(4) 0.046(3) 0.000(3) 0.013(2) 0.021(2)
C55 0.068(3) 0.075(4) 0.063(4) 0.010(3) 0.012(3) 0.042(3)
C56 0.091(4) 0.031(2) 0.067(4) -0.004(2) 0.053(3) 0.001(2)
C57 0.019(4) 0.057(7) 0.022(5) -0.005(5) 0.002(3) 0.003(4)
C58 0.039(6) 0.040(6) 0.039(6) 0.013(4) 0.008(5) 0.003(4)
C59 0.040(5) 0.040(6) 0.013(5) 0.003(4) 0.003(4) 0.008(4)
C58A 0.096(12) 0.29(3) 0.096(14) 0.135(17) -0.049(10) -0.100(15)
C59A 0.42(4) 0.081(11) 0.057(11) -0.040(9) -0.110(18) 0.060(17)
C57A 0.060(6) 0.23(2) 0.020(6) 0.014(8) -0.011(5) 0.046(9)

loop_
_atom_type_symbol
_atom_type_description
_atom_type_scat_dispersion_real
_atom_type_scat_dispersion_imag
_atom_type_scat_source
C C 0.0033 0.0016 'International Tables Vol C Tables 4.2.6.8 and 6.1.1.4'
H H 0.0000 0.0000 'International Tables Vol C Tables 4.2.6.8 and 6.1.1.4'
N N 0.0061 0.0033 'International Tables Vol C Tables 4.2.6.8 and 6.1.1.4'
Si Si 0.0817 0.0704 'International Tables Vol C Tables 4.2.6.8 and 6.1.1.4'
P P 0.1023 0.0942 'International Tables Vol C Tables 4.2.6.8 and 6.1.1.4'
Cl Cl 0.1484 0.1585 'International Tables Vol C Tables 4.2.6.8 and 6.1.1.4'
Rh Rh -1.1178 0.9187 'International Tables Vol C Tables 4.2.6.8 and 6.1.1.4'

loop_
_geom_angle_atom_site_label_1
_geom_angle_atom_site_label_2
_geom_angle_atom_site_label_3
_geom_angle
N1 Rh1 N2 78.29(10)
N1 Rh1 Si1 89.35(7)
N2 Rh1 Si1 96.24(7)
N1 Rh1 Cl1 173.04(8)
N2 Rh1 Cl1 94.89(7)
Si1 Rh1 Cl1 90.01(3)
N1 Rh1 P1 93.04(7)
N2 Rh1 P1 102.83(7)
Si1 Rh1 P1 160.87(3)
Cl1 Rh1 P1 89.83(3)
N1 Rh1 H1 96.7(12)
N2 Rh1 H1 170.3(12)
Si1 Rh1 H1 75.3(12)
Cl1 Rh1 H1 89.9(12)
P1 Rh1 H1 85.6(12)
C42 P1 C13 102.17(17)
C42 P1 C32 109.09(17)
C13 P1 C32 101.85(17)
C42 P1 Rh1 115.24(13)
C13 P1 Rh1 111.46(12)
C32 P1 Rh1 115.40(11)
C22 Si1 C10 103.25(15)
C22 Si1 C25 102.07(16)
C10 Si1 C25 106.10(15)
C22 Si1 Rh1 118.72(12)
C10 Si1 Rh1 115.07(11)
C25 Si1 Rh1 110.19(10)
C14 N1 C8 117.7(3)
C14 N1 Rh1 125.3(2)
C8 N1 Rh1 117.1(2)
C21 N2 C6 116.6(3)
C21 N2 Rh1 128.9(2)
C6 N2 Rh1 113.5(2)
N2 C6 C7 122.0(3)
N2 C6 C8 114.0(3)
C7 C6 C8 124.0(3)
C6 C7 C18 121.4(3)
C6 C7 H7A 119.3
C18 C7 H7A 119.3
N1 C8 C28 121.3(3)
N1 C8 C6 116.1(3)
C28 C8 C6 122.6(3)
C30 C10 C24 116.2(3)
C30 C10 Si1 119.9(3)
C24 C10 Si1 123.9(3)
C35 C12 H12A 109.5
C35 C12 H12B 109.5
H12A C12 H12B 109.5
C35 C12 H12C 109.5
H12A C12 H12C 109.5
H12B C12 H12C 109.5
C31 C13 C34 110.2(3)
C31 C13 P1 111.5(3)
C34 C13 P1 112.2(2)
C31 C13 H13A 107.6
C34 C13 H13A 107.6
P1 C13 H13A 107.6
N1 C14 C17 123.1(3)
N1 C14 H14A 118.5
C17 C14 H14A 118.5
C28 C15 C17 116.3(3)
C28 C15 C35 123.0(3)
C17 C15 C35 120.7(3)
C35 C16 H16A 109.5
C35 C16 H16B 109.5
H16A C16 H16B 109.5
C35 C16 H16C 109.5
H16A C16 H16C 109.5
H16B C16 H16C 109.5
C14 C17 C15 120.6(3)
C14 C17 H17A 119.7
C15 C17 H17A 119.7
C7 C18 C29 116.0(3)
C7 C18 C19 122.8(3)
C29 C18 C19 121.2(3)
C59A C19 C58A 112.1(12)
C59A C19 C58 140.8(9)
C58A C19 C58 36.9(9)
C59A C19 C18 108.6(6)
C58A C19 C18 113.5(6)
C58 C19 C18 107.5(5)
C59A C19 C57 65.7(10)
C58A C19 C57 131.3(6)
C58 C19 C57 112.8(6)
C18 C19 C57 112.6(4)
C59A C19 C59 44.2(11)
C58A C19 C59 72.4(10)
C58 C19 C59 108.6(5)
C18 C19 C59 109.1(4)
C57 C19 C59 106.2(5)
C59A C19 C57A 110.3(10)
C58A C19 C57A 102.3(9)
C58 C19 C57A 70.3(7)
C18 C19 C57A 109.9(4)
C57 C19 C57A 46.5(6)
C59 C19 C57A 139.1(6)
N2 C21 C29 124.2(3)
N2 C21 H21A 117.9
C29 C21 H21A 117.9
C51 C22 C26 115.9(3)
C51 C22 Si1 118.6(3)
C26 C22 Si1 125.4(3)
C43 C24 C10 121.5(4)
C43 C24 H24A 119.2
C10 C24 H24A 119.2
C27 C25 C37 116.1(3)
C27 C25 Si1 123.0(3)
C37 C25 Si1 120.6(3)
C45 C26 C22 121.4(4)
C45 C26 H26A 119.3
C22 C26 H26A 119.3
C53 C27 C25 122.9(4)
C53 C27 H27A 118.5
C25 C27 H27A 118.5
C15 C28 C8 121.0(3)
C15 C28 H28A 119.5
C8 C28 H28A 119.5
C21 C29 C18 119.7(3)
C21 C29 H29A 120.1
C18 C29 H29A 120.1
C47 C30 C10 122.3(3)
C47 C30 H30A 118.8
C10 C30 H30A 118.8
C13 C31 H31A 109.5
C13 C31 H31B 109.5
H31A C31 H31B 109.5
C13 C31 H31C 109.5
H31A C31 H31C 109.5
H31B C31 H31C 109.5
C36 C32 C48 109.0(3)
C36 C32 P1 112.8(3)
C48 C32 P1 118.2(3)
C36 C32 H32A 105.2
C48 C32 H32A 105.2
P1 C32 H32A 105.2
C44 C33 C45 119.7(4)
C44 C33 H33A 120.1
C45 C33 H33A 120.1
C13 C34 H34A 109.5
C13 C34 H34B 109.5
H34A C34 H34B 109.5
C13 C34 H34C 109.5
H34A C34 H34C 109.5
H34B C34 H34C 109.5
C16 C35 C15 112.3(3)
C16 C35 C12 109.5(3)
C15 C35 C12 107.8(3)
C16 C35 C40 108.1(3)
C15 C35 C40 109.4(3)
C12 C35 C40 109.7(3)
C32 C36 H36A 109.5
C32 C36 H36B 109.5
H36A C36 H36B 109.5
C32 C36 H36C 109.5
H36A C36 H36C 109.5
H36B C36 H36C 109.5
C56 C37 C25 121.2(4)
C56 C37 H37A 119.4
C25 C37 H37A 119.4
C35 C40 H40A 109.5
C35 C40 H40B 109.5
H40A C40 H40B 109.5
C35 C40 H40C 109.5
H40A C40 H40C 109.5
H40B C40 H40C 109.5
C54 C42 C55 109.9(3)
C54 C42 P1 113.4(3)
C55 C42 P1 118.8(3)
C54 C42 H42A 104.4
C55 C42 H42A 104.4
P1 C42 H42A 104.4
C46 C43 C24 120.7(4)
C46 C43 H43A 119.7
C24 C43 H43A 119.7
C33 C44 C51 120.1(4)
C33 C44 H44A 119.9
C51 C44 H44A 119.9
C33 C45 C26 120.5(4)
C33 C45 H45A 119.7
C26 C45 H45A 119.7
C43 C46 C47 119.8(4)
C43 C46 H46A 120.1
C47 C46 H46A 120.1
C46 C47 C30 119.4(4)
C46 C47 H47A 120.3
C30 C47 H47A 120.3
C32 C48 H48B 109.5
C32 C48 H48A 109.5
H48B C48 H48A 109.5
C32 C48 H48C 109.5
H48B C48 H48C 109.5
H48A C48 H48C 109.5
C56 C50 C53 120.6(4)
C56 C50 H50A 119.7
C53 C50 H50A 119.7
C44 C51 C22 122.3(4)
C44 C51 H51A 118.9
C22 C51 H51A 118.9
C50 C53 C27 118.9(5)
C50 C53 H53A 120.5
C27 C53 H53A 120.5
C42 C54 H54A 109.5
C42 C54 H54B 109.5
H54A C54 H54B 109.5
C42 C54 H54C 109.5
H54A C54 H54C 109.5
H54B C54 H54C 109.5
C42 C55 H55A 109.5
C42 C55 H55B 109.5
H55A C55 H55B 109.5
C42 C55 H55C 109.5
H55A C55 H55C 109.5
H55B C55 H55C 109.5
C50 C56 C37 120.2(4)
C50 C56 H56A 119.9
C37 C56 H56A 119.9
C19 C57 H57A 109.5
C19 C57 H57B 109.5
H57A C57 H57B 109.5
C19 C57 H57C 109.5
H57A C57 H57C 109.5
H57B C57 H57C 109.5
C19 C58 H58A 109.5
C19 C58 H58B 109.5
H58A C58 H58B 109.5
C19 C58 H58C 109.5
H58A C58 H58C 109.5
H58B C58 H58C 109.5
C19 C59 H59A 109.5
C19 C59 H59B 109.5
H59A C59 H59B 109.5
C19 C59 H59C 109.5
H59A C59 H59C 109.5
H59B C59 H59C 109.5
C19 C58A H58D 109.5
C19 C58A H58E 109.5
H58D C58A H58E 109.5
C19 C58A H58F 109.5
H58D C58A H58F 109.5
H58E C58A H58F 109.5
C19 C59A H59D 109.5
C19 C59A H59E 109.5
H59D C59A H59E 109.5
C19 C59A H59F 109.5
H59D C59A H59F 109.5
H59E C59A H59F 109.5
C19 C57A H57D 109.5
C19 C57A H57E 109.5
H57D C57A H57E 109.5
C19 C57A H57F 109.5
H57D C57A H57F 109.5
H57E C57A H57F 109.5

loop_
_geom_bond_atom_site_label_1
_geom_bond_atom_site_label_2
_geom_bond_distance
Rh1 N1 2.022(2)
Rh1 N2 2.150(3)
Rh1 Si1 2.3623(10)
Rh1 Cl1 2.3816(8)
Rh1 P1 2.4817(9)
Rh1 H1 1.62(4)
P1 C42 1.851(4)
P1 C13 1.855(4)
P1 C32 1.863(4)
Si1 C22 1.895(4)
Si1 C10 1.902(4)
Si1 C25 1.911(3)
N1 C14 1.347(4)
N1 C8 1.355(4)
N2 C21 1.349(4)
N2 C6 1.356(4)
C6 C7 1.383(5)
C6 C8 1.482(4)
C7 C18 1.391(4)
C7 H7A 0.9300
C8 C28 1.401(4)
C10 C30 1.396(5)
C10 C24 1.396(5)
C12 C35 1.542(5)
C12 H12A 0.9600
C12 H12B 0.9600
C12 H12C 0.9600
C13 C31 1.527(5)
C13 C34 1.527(5)
C13 H13A 0.9800
C14 C17 1.371(4)
C14 H14A 0.9300
C15 C28 1.386(4)
C15 C17 1.399(4)
C15 C35 1.529(4)
C16 C35 1.517(5)
C16 H16A 0.9600
C16 H16B 0.9600
C16 H16C 0.9600
C17 H17A 0.9300
C18 C29 1.401(4)
C18 C19 1.517(5)
C19 C59A 1.428(13)
C19 C58A 1.492(12)
C19 C58 1.504(11)
C19 C57 1.533(8)
C19 C59 1.580(9)
C19 C57A 1.594(11)
C21 C29 1.371(5)
C21 H21A 0.9300
C22 C51 1.395(5)
C22 C26 1.401(5)
C24 C43 1.390(5)
C24 H24A 0.9300
C25 C27 1.392(5)
C25 C37 1.399(5)
C26 C45 1.393(5)
C26 H26A 0.9300
C27 C53 1.384(5)
C27 H27A 0.9300
C28 H28A 0.9300
C29 H29A 0.9300
C30 C47 1.390(5)
C30 H30A 0.9300
C31 H31A 0.9600
C31 H31B 0.9600
C31 H31C 0.9600
C32 C36 1.515(5)
C32 C48 1.533(5)
C32 H32A 0.9800
C33 C44 1.360(6)
C33 C45 1.372(6)
C33 H33A 0.9300
C34 H34A 0.9600
C34 H34B 0.9600
C34 H34C 0.9600
C35 C40 1.550(5)
C36 H36A 0.9600
C36 H36B 0.9600
C36 H36C 0.9600
C37 C56 1.396(5)
C37 H37A 0.9300
C40 H40A 0.9600
C40 H40B 0.9600
C40 H40C 0.9600
C42 C54 1.513(5)
C42 C55 1.538(5)
C42 H42A 0.9800
C43 C46 1.361(5)
C43 H43A 0.9300
C44 C51 1.392(5)
C44 H44A 0.9300
C45 H45A 0.9300
C46 C47 1.379(5)
C46 H46A 0.9300
C47 H47A 0.9300
C48 H48B 0.9600
C48 H48A 0.9600
C48 H48C 0.9600
C50 C56 1.360(7)
C50 C53 1.374(7)
C50 H50A 0.9300
C51 H51A 0.9300
C53 H53A 0.9300
C54 H54A 0.9600
C54 H54B 0.9600
C54 H54C 0.9600
C55 H55A 0.9600
C55 H55B 0.9600
C55 H55C 0.9600
C56 H56A 0.9300
C57 H57A 0.9600
C57 H57B 0.9600
C57 H57C 0.9600
C58 H58A 0.9600
C58 H58B 0.9600
C58 H58C 0.9600
C59 H59A 0.9600
C59 H59B 0.9600
C59 H59C 0.9600
C58A H58D 0.9600
C58A H58E 0.9600
C58A H58F 0.9600
C59A H59D 0.9600
C59A H59E 0.9600
C59A H59F 0.9600
C57A H57D 0.9600
C57A H57E 0.9600
C57A H57F 0.9600

loop_
_geom_torsion_atom_site_label_1
_geom_torsion_atom_site_label_2
_geom_torsion_atom_site_label_3
_geom_torsion_atom_site_label_4
_geom_torsion
N1 Rh1 P1 C42 140.38(16)
N2 Rh1 P1 C42 61.71(16)
Si1 Rh1 P1 C42 -122.83(16)
Cl1 Rh1 P1 C42 -33.27(15)
N1 Rh1 P1 C13 -103.78(15)
N2 Rh1 P1 C13 177.54(15)
Si1 Rh1 P1 C13 -7.00(17)
Cl1 Rh1 P1 C13 82.56(13)
N1 Rh1 P1 C32 11.75(16)
N2 Rh1 P1 C32 -66.92(15)
Si1 Rh1 P1 C32 108.54(16)
Cl1 Rh1 P1 C32 -161.90(14)
N1 Rh1 Si1 C22 134.67(15)
N2 Rh1 Si1 C22 -147.19(14)
Cl1 Rh1 Si1 C22 -52.27(13)
P1 Rh1 Si1 C22 37.26(17)
N1 Rh1 Si1 C10 -102.31(14)
N2 Rh1 Si1 C10 -24.17(13)
Cl1 Rh1 Si1 C10 70.75(12)
P1 Rh1 Si1 C10 160.28(13)
N1 Rh1 Si1 C25 17.57(15)
N2 Rh1 Si1 C25 95.72(15)
Cl1 Rh1 Si1 C25 -169.36(13)
P1 Rh1 Si1 C25 -79.83(16)
N2 Rh1 N1 C14 176.1(3)
Si1 Rh1 N1 C14 -87.4(2)
Cl1 Rh1 N1 C14 -172.2(5)
P1 Rh1 N1 C14 73.6(2)
N2 Rh1 N1 C8 -4.3(2)
Si1 Rh1 N1 C8 92.2(2)
Cl1 Rh1 N1 C8 7.4(8)
P1 Rh1 N1 C8 -106.8(2)
N1 Rh1 N2 C21 176.8(3)
Si1 Rh1 N2 C21 88.8(3)
Cl1 Rh1 N2 C21 -1.8(3)
P1 Rh1 N2 C21 -92.7(3)
N1 Rh1 N2 C6 8.8(2)
Si1 Rh1 N2 C6 -79.2(2)
Cl1 Rh1 N2 C6 -169.8(2)
P1 Rh1 N2 C6 99.3(2)
C21 N2 C6 C7 -1.6(4)
Rh1 N2 C6 C7 168.0(2)
C21 N2 C6 C8 179.0(3)
Rh1 N2 C6 C8 -11.4(3)
N2 C6 C7 C18 0.3(5)
C8 C6 C7 C18 179.7(3)
C14 N1 C8 C28 -1.6(4)
Rh1 N1 C8 C28 178.7(2)
C14 N1 C8 C6 179.2(3)
Rh1 N1 C8 C6 -0.5(3)
N2 C6 C8 N1 8.2(4)
C7 C6 C8 N1 -171.2(3)
N2 C6 C8 C28 -171.0(3)
C7 C6 C8 C28 9.6(5)
C22 Si1 C10 C30 89.0(3)
C25 Si1 C10 C30 -164.1(3)
Rh1 Si1 C10 C30 -42.0(3)
C22 Si1 C10 C24 -90.6(3)
C25 Si1 C10 C24 16.3(3)
Rh1 Si1 C10 C24 138.4(3)
C42 P1 C13 C31 62.2(3)
C32 P1 C13 C31 175.0(3)
Rh1 P1 C13 C31 -61.4(3)
C42 P1 C13 C34 -173.6(3)
C32 P1 C13 C34 -60.8(3)
Rh1 P1 C13 C34 62.8(3)
C8 N1 C14 C17 3.2(5)
Rh1 N1 C14 C17 -177.2(2)
N1 C14 C17 C15 -2.6(5)
C28 C15 C17 C14 0.4(5)
C35 C15 C17 C14 178.3(3)
C6 C7 C18 C29 1.8(5)
C6 C7 C18 C19 -177.0(3)
C7 C18 C19 C59A -81.7(13)
C29 C18 C19 C59A 99.6(13)
C7 C18 C19 C58A 152.9(12)
C29 C18 C19 C58A -25.7(13)
C7 C18 C19 C58 113.9(5)
C29 C18 C19 C58 -64.8(6)
C7 C18 C19 C57 -10.9(7)
C29 C18 C19 C57 170.4(6)
C7 C18 C19 C59 -128.5(5)
C29 C18 C19 C59 52.8(6)
C7 C18 C19 C57A 39.1(9)
C29 C18 C19 C57A -139.6(8)
C6 N2 C21 C29 0.8(5)
Rh1 N2 C21 C29 -166.9(3)
C10 Si1 C22 C51 55.1(3)
C25 Si1 C22 C51 -54.9(3)
Rh1 Si1 C22 C51 -176.2(2)
C10 Si1 C22 C26 -127.0(3)
C25 Si1 C22 C26 123.0(3)
Rh1 Si1 C22 C26 1.7(4)
C30 C10 C24 C43 0.9(5)
Si1 C10 C24 C43 -179.4(3)
C22 Si1 C25 C27 150.8(3)
C10 Si1 C25 C27 43.0(3)
Rh1 Si1 C25 C27 -82.1(3)
C22 Si1 C25 C37 -36.0(3)
C10 Si1 C25 C37 -143.8(3)
Rh1 Si1 C25 C37 91.0(3)
C51 C22 C26 C45 0.2(5)
Si1 C22 C26 C45 -177.7(3)
C37 C25 C27 C53 0.5(5)
Si1 C25 C27 C53 173.9(3)
C17 C15 C28 C8 1.0(5)
C35 C15 C28 C8 -176.8(3)
N1 C8 C28 C15 -0.5(5)
C6 C8 C28 C15 178.7(3)
N2 C21 C29 C18 1.3(5)
C7 C18 C29 C21 -2.5(5)
C19 C18 C29 C21 176.2(3)
C24 C10 C30 C47 -1.4(5)
Si1 C10 C30 C47 179.0(3)
C42 P1 C32 C36 -65.9(3)
C13 P1 C32 C36 -173.4(3)
Rh1 P1 C32 C36 65.7(3)
C42 P1 C32 C48 62.9(3)
C13 P1 C32 C48 -44.6(3)
Rh1 P1 C32 C48 -165.5(3)
C28 C15 C35 C16 -14.2(5)
C17 C15 C35 C16 168.1(3)
C28 C15 C35 C12 106.5(4)
C17 C15 C35 C12 -71.2(4)
C28 C15 C35 C40 -134.3(4)
C17 C15 C35 C40 48.0(4)
C27 C25 C37 C56 -0.5(5)
Si1 C25 C37 C56 -174.1(3)
C13 P1 C42 C54 179.8(3)
C32 P1 C42 C54 72.5(3)
Rh1 P1 C42 C54 -59.2(3)
C13 P1 C42 C55 48.4(4)
C32 P1 C42 C55 -58.9(4)
Rh1 P1 C42 C55 169.4(3)
C10 C24 C43 C46 -0.3(6)
C45 C33 C44 C51 -1.0(6)
C44 C33 C45 C26 0.3(6)
C22 C26 C45 C33 0.1(6)
C24 C43 C46 C47 0.0(6)
C43 C46 C47 C30 -0.4(6)
C10 C30 C47 C46 1.2(6)
C33 C44 C51 C22 1.5(6)
C26 C22 C51 C44 -1.0(6)
Si1 C22 C51 C44 177.0(3)
C56 C50 C53 C27 -0.7(6)
C25 C27 C53 C50 0.1(6)
C53 C50 C56 C37 0.7(6)
C25 C37 C56 C50 0.0(6)

loop_
_platon_squeeze_void_nr
_platon_squeeze_void_average_x
_platon_squeeze_void_average_y
_platon_squeeze_void_average_z
_platon_squeeze_void_volume
_platon_squeeze_void_count_electrons
_platon_squeeze_void_content
1 0.000 0.802 0.250 148 45 '50/50 THF/toluene'
2 0.000 0.198 0.750 148 44 '50/50 THF/toluene'
3 0.250 0.250 0.500 292 74 '2 benzene'
4 0.250 0.750 1.000 292 74 '2 benzene'
5 0.500 0.302 0.250 148 45 '50/50 THF/toluene'
6 0.500 0.698 0.750 148 44 '50/50 THF/toluene '
7 0.750 0.750 0.500 292 74 '2 benzene'
8 0.750 0.250 1.000 292 74 '2 benzene'
